data_7225060
loop_
_publ_author_name
'Xu, Bing'
'Cheng, Yue'
'Hu, Huai-Ming'
'Bai, Chao'
'Wang, Xiaofang'
'Yang, Meng-Lin'
'Xue, Ganglin'

_publ_section_title
;
 Syntheses, crystal structures and luminescence properties of
 lanthanide-based coordination polymers constructed from a functionalized
 terpyridyl carboxylate ligand
;
_journal_issue 24
_journal_name_full CrystEngComm
_journal_page_first 4613
_journal_paper_doi 10.1039/C6CE00681G
_journal_volume 18
_journal_year 2016
_chemical_formula_sum 'C60 H40 Gd2 N6 O14'
_chemical_formula_weight 1383.48
_chemical_name_systematic
; 
 ? 
;
_space_group_IT_number 2
_symmetry_cell_setting triclinic
_symmetry_space_group_name_Hall '-P 1'
_symmetry_space_group_name_H-M 'P -1'
_atom_sites_solution_hydrogens geom
_atom_sites_solution_primary direct
_atom_sites_solution_secondary difmap
_audit_creation_method SHELXL-97
_audit_update_record
;
2016-01-04 deposited with the CCDC.
2016-04-29 downloaded from the CCDC.
;
_cell_angle_alpha 69.373(2)
_cell_angle_beta 73.559(2)
_cell_angle_gamma 82.771(2)
_cell_formula_units_Z 1
_cell_length_a 8.6566(11)
_cell_length_b 11.3992(15)
_cell_length_c 14.6846(18)
_cell_measurement_reflns_used 3676
_cell_measurement_temperature 296(2)
_cell_measurement_theta_max 26.01
_cell_measurement_theta_min 2.45
_cell_volume 1300.2(3)
_computing_cell_refinement 'Bruker SAINT'
_computing_data_collection 'Bruker APEX2'
_computing_data_reduction 'Bruker SAINT'
_computing_molecular_graphics 'Bruker SHELXTL'
_computing_publication_material 'Bruker SHELXTL'
_computing_structure_refinement 'SHELXL-97 (Sheldrick, 1997)'
_computing_structure_solution 'SHELXS-97 (Sheldrick, 1990)'
_diffrn_ambient_temperature 296(2)
_diffrn_measured_fraction_theta_full 0.976
_diffrn_measured_fraction_theta_max 0.976
_diffrn_measurement_device_type 'Bruker APEX-II CCD'
_diffrn_measurement_method '\f and \w scans'
_diffrn_radiation_monochromator graphite
_diffrn_radiation_source 'fine-focus sealed tube'
_diffrn_radiation_type MoK\a
_diffrn_radiation_wavelength 0.71073
_diffrn_reflns_av_R_equivalents 0.0193
_diffrn_reflns_av_sigmaI/netI 0.0424
_diffrn_reflns_limit_h_max 10
_diffrn_reflns_limit_h_min -10
_diffrn_reflns_limit_k_max 13
_diffrn_reflns_limit_k_min -13
_diffrn_reflns_limit_l_max 12
_diffrn_reflns_limit_l_min -17
_diffrn_reflns_number 6380
_diffrn_reflns_theta_full 25.04
_diffrn_reflns_theta_max 25.04
_diffrn_reflns_theta_min 2.54
_exptl_absorpt_coefficient_mu 2.606
_exptl_absorpt_correction_T_max 0.649
_exptl_absorpt_correction_T_min 0.567
_exptl_absorpt_correction_type multi-scan
_exptl_absorpt_process_details sadabs
_exptl_crystal_colour colorless
_exptl_crystal_density_diffrn 1.767
_exptl_crystal_density_method 'not measured'
_exptl_crystal_description block
_exptl_crystal_F_000 682
_exptl_crystal_size_max 0.26
_exptl_crystal_size_mid 0.23
_exptl_crystal_size_min 0.20
_refine_diff_density_max 0.663
_refine_diff_density_min -0.575
_refine_diff_density_rms 0.096
_refine_ls_extinction_method none
_refine_ls_goodness_of_fit_ref 1.087
_refine_ls_hydrogen_treatment mixed
_refine_ls_matrix_type full
_refine_ls_number_parameters 376
_refine_ls_number_reflns 4489
_refine_ls_number_restraints 2
_refine_ls_restrained_S_all 1.087
_refine_ls_R_factor_all 0.0318
_refine_ls_R_factor_gt 0.0285
_refine_ls_shift/su_max 0.001
_refine_ls_shift/su_mean 0.000
_refine_ls_structure_factor_coef Fsqd
_refine_ls_weighting_details 'calc w=1/[\s^2^(Fo^2^)+(0.0073P)^2^+2.5461P] where P=(Fo^2^+2Fc^2^)/3'
_refine_ls_weighting_scheme calc
_refine_ls_wR_factor_gt 0.0575
_refine_ls_wR_factor_ref 0.0592
_reflns_number_gt 4186
_reflns_number_total 4489
_reflns_threshold_expression >2sigma(I)
_cod_data_source_file c6ce00681g2.cif
_cod_data_source_block nw1894_0m
_cod_depositor_comments 'Adding full bibliography for 7225046--7225061.cif.'
_cod_original_sg_symbol_H-M P-1
_cod_database_code 7225060

loop_
_symmetry_equiv_pos_as_xyz
'x, y, z'
'-x, -y, -z'

loop_
_atom_site_label
_atom_site_type_symbol
_atom_site_fract_x
_atom_site_fract_y
_atom_site_fract_z
_atom_site_U_iso_or_equiv
_atom_site_adp_type
_atom_site_occupancy
_atom_site_symmetry_multiplicity
_atom_site_calc_flag
_atom_site_refinement_flags
Gd1 Gd 0.13721(2) 0.506152(19) 0.581716(16) 0.01882(7) Uani 1 1 d .
N1 N 0.1181(4) 0.4834(3) -0.2364(3) 0.0287(8) Uani 1 1 d .
N2 N 0.2416(4) 0.6287(3) 0.0182(3) 0.0296(9) Uani 1 1 d .
N3 N 0.2787(7) 1.0374(5) 0.0680(4) 0.0694(15) Uani 1 1 d .
O1 O 0.2855(3) 0.4294(3) 0.4502(2) 0.0310(7) Uani 1 1 d .
O2 O 0.1207(3) 0.4072(3) 0.3638(2) 0.0268(7) Uani 1 1 d .
O3 O 0.0557(3) 0.6259(2) 0.4313(2) 0.0241(6) Uani 1 1 d .
O4 O -0.1049(4) 0.7178(3) 0.3333(2) 0.0396(8) Uani 1 1 d .
O5 O 0.2502(4) 0.6948(3) 0.5284(3) 0.0392(8) Uani 1 1 d .
O6 O 0.4207(4) 0.7665(3) 0.3776(3) 0.0548(10) Uani 1 1 d .
C1 C 0.1727(6) 0.3829(4) -0.1712(3) 0.0385(12) Uani 1 1 d .
H1 H 0.1846 0.3070 -0.1832 0.046 Uiso 1 1 calc R
C2 C 0.2118(6) 0.3857(4) -0.0880(3) 0.0374(12) Uani 1 1 d .
H2 H 0.2467 0.3127 -0.0444 0.045 Uiso 1 1 calc R
C3 C 0.1991(5) 0.4981(4) -0.0688(3) 0.0289(10) Uani 1 1 d .
C4 C 0.1367(6) 0.6002(4) -0.1339(3) 0.0344(11) Uani 1 1 d .
H4 H 0.1204 0.6768 -0.1226 0.041 Uiso 1 1 calc R
C5 C 0.0987(6) 0.5890(4) -0.2152(3) 0.0336(11) Uani 1 1 d .
H5 H 0.0571 0.6594 -0.2576 0.040 Uiso 1 1 calc R
C6 C 0.2481(5) 0.5115(4) 0.0161(3) 0.0287(10) Uani 1 1 d .
C7 C 0.2988(5) 0.4106(4) 0.0879(3) 0.0296(10) Uani 1 1 d .
H7 H 0.2988 0.3302 0.0852 0.035 Uiso 1 1 calc R
C8 C 0.3496(5) 0.4273(4) 0.1638(3) 0.0263(10) Uani 1 1 d .
C9 C 0.3478(5) 0.5500(4) 0.1625(3) 0.0298(10) Uani 1 1 d .
H9 H 0.3839 0.5664 0.2106 0.036 Uiso 1 1 calc R
C10 C 0.2921(5) 0.6492(4) 0.0895(3) 0.0297(10) Uani 1 1 d .
C11 C 0.3426(8) 0.9477(6) 0.1342(5) 0.0653(18) Uani 1 1 d .
H11 H 0.3865 0.9711 0.1760 0.078 Uiso 1 1 calc R
C12 C 0.3483(7) 0.8218(5) 0.1452(4) 0.0516(14) Uani 1 1 d .
H12 H 0.3939 0.7635 0.1938 0.062 Uiso 1 1 calc R
C13 C 0.2865(6) 0.7825(4) 0.0844(4) 0.0376(12) Uani 1 1 d .
C14 C 0.2197(8) 0.8754(5) 0.0152(5) 0.0639(18) Uani 1 1 d .
H14 H 0.1755 0.8551 -0.0280 0.077 Uiso 1 1 calc R
C15 C 0.2191(9) 0.9981(6) 0.0105(5) 0.077(2) Uani 1 1 d .
H15 H 0.1731 1.0582 -0.0368 0.092 Uiso 1 1 calc R
C16 C 0.4112(5) 0.3214(4) 0.2386(3) 0.0230(9) Uani 1 1 d .
C17 C 0.5108(5) 0.2294(4) 0.2069(4) 0.0339(11) Uani 1 1 d .
H17 H 0.5306 0.2329 0.1404 0.041 Uiso 1 1 calc R
C18 C 0.5804(5) 0.1334(4) 0.2725(4) 0.0358(11) Uani 1 1 d .
H18 H 0.6426 0.0711 0.2506 0.043 Uiso 1 1 calc R
C19 C 0.5583(5) 0.1297(4) 0.3695(4) 0.0327(11) Uani 1 1 d .
H19 H 0.6106 0.0678 0.4123 0.039 Uiso 1 1 calc R
C20 C 0.4577(5) 0.2184(4) 0.4042(3) 0.0286(10) Uani 1 1 d .
H20 H 0.4412 0.2150 0.4704 0.034 Uiso 1 1 calc R
C21 C 0.3815(5) 0.3123(4) 0.3399(3) 0.0234(9) Uani 1 1 d .
C22 C 0.2533(5) 0.3907(4) 0.3871(3) 0.0239(9) Uani 1 1 d .
C23 C -0.0045(5) 0.7261(4) 0.3781(3) 0.0256(9) Uani 1 1 d .
C24 C 0.0391(5) 0.8513(4) 0.3717(4) 0.0309(10) Uani 1 1 d .
C25 C -0.0584(6) 0.9522(4) 0.3333(5) 0.0498(15) Uani 1 1 d .
H25 H -0.1427 0.9400 0.3103 0.060 Uiso 1 1 calc R
C26 C -0.0304(6) 1.0706(5) 0.3292(5) 0.0636(19) Uani 1 1 d .
H26 H -0.0971 1.1380 0.3046 0.076 Uiso 1 1 calc R
C27 C 0.0946(6) 1.0890(5) 0.3612(5) 0.0542(16) Uani 1 1 d .
H27 H 0.1122 1.1689 0.3590 0.065 Uiso 1 1 calc R
C28 C 0.1954(6) 0.9903(4) 0.3968(4) 0.0423(13) Uani 1 1 d .
H28 H 0.2820 1.0044 0.4170 0.051 Uiso 1 1 calc R
C29 C 0.1686(5) 0.8698(4) 0.4028(3) 0.0276(10) Uani 1 1 d .
C30 C 0.2892(6) 0.7694(4) 0.4381(4) 0.0346(11) Uani 1 1 d .
O7 O 0.4015(4) 0.4462(3) 0.6116(3) 0.0327(7) Uani 1 1 d D
H7A H 0.455(5) 0.381(3) 0.608(4) 0.039 Uiso 1 1 d D
H7B H 0.468(5) 0.505(3) 0.592(3) 0.039 Uiso 1 1 d D

loop_
_atom_site_aniso_label
_atom_site_aniso_U_11
_atom_site_aniso_U_22
_atom_site_aniso_U_33
_atom_site_aniso_U_23
_atom_site_aniso_U_13
_atom_site_aniso_U_12
Gd1 0.01939(11) 0.02096(11) 0.02036(11) -0.00897(8) -0.01011(8) 0.00211(7)
N1 0.033(2) 0.030(2) 0.027(2) -0.0119(17) -0.0132(17) 0.0045(16)
N2 0.037(2) 0.029(2) 0.025(2) -0.0088(17) -0.0126(17) 0.0006(17)
N3 0.098(4) 0.039(3) 0.072(4) -0.023(3) -0.018(3) -0.003(3)
O1 0.0296(17) 0.0399(19) 0.0345(18) -0.0224(15) -0.0157(14) 0.0066(14)
O2 0.0197(15) 0.0384(18) 0.0285(17) -0.0170(14) -0.0103(13) 0.0037(13)
O3 0.0286(16) 0.0210(15) 0.0251(16) -0.0060(13) -0.0141(13) 0.0023(12)
O4 0.052(2) 0.0307(18) 0.046(2) -0.0057(16) -0.0350(18) -0.0024(15)
O5 0.049(2) 0.0279(18) 0.046(2) -0.0024(16) -0.0303(17) -0.0093(15)
O6 0.034(2) 0.055(2) 0.062(3) -0.010(2) -0.0127(19) 0.0175(18)
C1 0.062(3) 0.029(3) 0.033(3) -0.014(2) -0.024(3) 0.012(2)
C2 0.057(3) 0.031(3) 0.028(3) -0.007(2) -0.022(2) 0.007(2)
C3 0.027(2) 0.034(3) 0.027(2) -0.009(2) -0.011(2) -0.0019(19)
C4 0.047(3) 0.031(3) 0.030(3) -0.013(2) -0.016(2) 0.004(2)
C5 0.044(3) 0.030(3) 0.026(3) -0.005(2) -0.017(2) 0.005(2)
C6 0.028(2) 0.036(3) 0.022(2) -0.007(2) -0.0109(19) 0.0024(19)
C7 0.031(2) 0.036(3) 0.023(2) -0.014(2) -0.005(2) 0.000(2)
C8 0.024(2) 0.034(3) 0.023(2) -0.013(2) -0.0049(18) 0.0020(19)
C9 0.030(2) 0.038(3) 0.024(2) -0.014(2) -0.007(2) -0.001(2)
C10 0.029(2) 0.033(3) 0.028(2) -0.010(2) -0.008(2) -0.0021(19)
C11 0.092(5) 0.055(4) 0.056(4) -0.025(3) -0.018(4) -0.012(4)
C12 0.079(4) 0.036(3) 0.042(3) -0.011(3) -0.018(3) -0.009(3)
C13 0.047(3) 0.036(3) 0.029(3) -0.013(2) -0.004(2) -0.004(2)
C14 0.090(5) 0.041(3) 0.068(4) -0.016(3) -0.043(4) 0.015(3)
C15 0.120(6) 0.036(4) 0.077(5) -0.011(3) -0.044(5) 0.012(4)
C16 0.017(2) 0.028(2) 0.026(2) -0.0105(19) -0.0059(18) -0.0007(17)
C17 0.034(3) 0.041(3) 0.032(3) -0.019(2) -0.011(2) 0.003(2)
C18 0.029(3) 0.038(3) 0.040(3) -0.018(2) -0.006(2) 0.006(2)
C19 0.026(2) 0.033(3) 0.043(3) -0.013(2) -0.017(2) 0.008(2)
C20 0.023(2) 0.042(3) 0.024(2) -0.012(2) -0.0099(19) 0.001(2)
C21 0.021(2) 0.029(2) 0.026(2) -0.0131(19) -0.0116(18) 0.0010(18)
C22 0.027(2) 0.024(2) 0.024(2) -0.0098(19) -0.0094(19) -0.0011(18)
C23 0.026(2) 0.024(2) 0.030(2) -0.0096(19) -0.0094(19) -0.0028(18)
C24 0.029(2) 0.029(3) 0.038(3) -0.013(2) -0.012(2) 0.0018(19)
C25 0.041(3) 0.027(3) 0.090(5) -0.013(3) -0.039(3) 0.000(2)
C26 0.042(3) 0.027(3) 0.128(6) -0.018(3) -0.045(4) 0.005(2)
C27 0.046(3) 0.021(3) 0.096(5) -0.017(3) -0.020(3) -0.005(2)
C28 0.034(3) 0.031(3) 0.064(4) -0.012(3) -0.018(3) -0.007(2)
C29 0.024(2) 0.025(2) 0.036(3) -0.011(2) -0.011(2) 0.0003(18)
C30 0.037(3) 0.028(3) 0.049(3) -0.014(2) -0.025(3) -0.001(2)
O7 0.0230(17) 0.038(2) 0.043(2) -0.0185(17) -0.0134(15) 0.0063(14)

loop_
_atom_type_symbol
_atom_type_description
_atom_type_scat_dispersion_real
_atom_type_scat_dispersion_imag
_atom_type_scat_source
C C 0.0033 0.0016 'International Tables Vol C Tables 4.2.6.8 and 6.1.1.4'
H H 0.0000 0.0000 'International Tables Vol C Tables 4.2.6.8 and 6.1.1.4'
Gd Gd -0.1653 3.9035 'International Tables Vol C Tables 4.2.6.8 and 6.1.1.4'
N N 0.0061 0.0033 'International Tables Vol C Tables 4.2.6.8 and 6.1.1.4'
O O 0.0106 0.0060 'International Tables Vol C Tables 4.2.6.8 and 6.1.1.4'

loop_
_geom_angle_atom_site_label_1
_geom_angle_atom_site_label_2
_geom_angle_atom_site_label_3
_geom_angle
_geom_angle_site_symmetry_1
_geom_angle_site_symmetry_3
O5 Gd1 O2 91.27(11) . 2_566
O5 Gd1 O1 99.82(12) . .
O2 Gd1 O1 139.59(9) 2_566 .
O5 Gd1 O3 74.53(10) . .
O2 Gd1 O3 74.29(9) 2_566 .
O1 Gd1 O3 71.60(10) . .
O5 Gd1 O7 78.44(11) . .
O2 Gd1 O7 146.16(10) 2_566 .
O1 Gd1 O7 74.24(10) . .
O3 Gd1 O7 131.39(11) . .
O5 Gd1 O4 157.70(10) . 2_566
O2 Gd1 O4 103.65(11) 2_566 2_566
O1 Gd1 O4 79.60(11) . 2_566
O3 Gd1 O4 125.16(9) . 2_566
O7 Gd1 O4 79.99(11) . 2_566
O5 Gd1 O3 148.72(10) . 2_566
O2 Gd1 O3 74.58(9) 2_566 2_566
O1 Gd1 O3 76.11(10) . 2_566
O3 Gd1 O3 74.81(10) . 2_566
O7 Gd1 O3 128.01(10) . 2_566
O4 Gd1 O3 53.16(9) 2_566 2_566
O5 Gd1 N1 90.16(12) . 1_556
O2 Gd1 N1 76.23(10) 2_566 1_556
O1 Gd1 N1 141.67(10) . 1_556
O3 Gd1 N1 146.25(10) . 1_556
O7 Gd1 N1 71.70(11) . 1_556
O4 Gd1 N1 77.69(11) 2_566 1_556
O3 Gd1 N1 112.48(10) 2_566 1_556
O5 Gd1 C23 172.64(12) . 2_566
O2 Gd1 C23 91.31(11) 2_566 2_566
O1 Gd1 C23 73.86(11) . 2_566
O3 Gd1 C23 99.57(11) . 2_566
O7 Gd1 C23 102.99(12) . 2_566
O4 Gd1 C23 26.42(11) 2_566 2_566
O3 Gd1 C23 26.96(10) 2_566 2_566
N1 Gd1 C23 97.15(12) 1_556 2_566
O5 Gd1 Gd1 112.36(8) . 2_566
O2 Gd1 Gd1 70.26(7) 2_566 2_566
O1 Gd1 Gd1 69.57(7) . 2_566
O3 Gd1 Gd1 38.05(6) . 2_566
O7 Gd1 Gd1 143.44(8) . 2_566
O4 Gd1 Gd1 88.52(7) 2_566 2_566
O3 Gd1 Gd1 36.76(6) 2_566 2_566
N1 Gd1 Gd1 139.45(8) 1_556 2_566
C23 Gd1 Gd1 62.21(9) 2_566 2_566
C5 N1 C1 116.3(4) . .
C5 N1 Gd1 116.2(3) . 1_554
C1 N1 Gd1 124.4(3) . 1_554
C10 N2 C6 119.1(4) . .
C15 N3 C11 114.8(5) . .
C22 O1 Gd1 136.5(3) . .
C22 O2 Gd1 136.6(3) . 2_566
C23 O3 Gd1 150.7(3) . .
C23 O3 Gd1 91.9(2) . 2_566
Gd1 O3 Gd1 105.19(10) . 2_566
C23 O4 Gd1 94.5(2) . 2_566
C30 O5 Gd1 126.5(3) . .
N1 C1 C2 123.7(4) . .
N1 C1 H1 118.1 . .
C2 C1 H1 118.1 . .
C1 C2 C3 119.8(4) . .
C1 C2 H2 120.1 . .
C3 C2 H2 120.1 . .
C4 C3 C2 116.2(4) . .
C4 C3 C6 120.3(4) . .
C2 C3 C6 123.5(4) . .
C5 C4 C3 120.1(4) . .
C5 C4 H4 119.9 . .
C3 C4 H4 119.9 . .
N1 C5 C4 123.7(4) . .
N1 C5 H5 118.1 . .
C4 C5 H5 118.1 . .
N2 C6 C7 121.9(4) . .
N2 C6 C3 115.6(4) . .
C7 C6 C3 122.5(4) . .
C6 C7 C8 120.9(4) . .
C6 C7 H7 119.6 . .
C8 C7 H7 119.6 . .
C7 C8 C9 116.4(4) . .
C7 C8 C16 121.8(4) . .
C9 C8 C16 121.8(4) . .
C8 C9 C10 120.7(4) . .
C8 C9 H9 119.6 . .
C10 C9 H9 119.6 . .
N2 C10 C9 121.0(4) . .
N2 C10 C13 115.8(4) . .
C9 C10 C13 123.2(4) . .
N3 C11 C12 124.3(6) . .
N3 C11 H11 117.8 . .
C12 C11 H11 117.8 . .
C13 C12 C11 120.1(5) . .
C13 C12 H12 119.9 . .
C11 C12 H12 119.9 . .
C12 C13 C14 115.9(5) . .
C12 C13 C10 123.4(5) . .
C14 C13 C10 120.7(5) . .
C15 C14 C13 119.6(6) . .
C15 C14 H14 120.2 . .
C13 C14 H14 120.2 . .
N3 C15 C14 125.3(6) . .
N3 C15 H15 117.4 . .
C14 C15 H15 117.4 . .
C17 C16 C21 117.9(4) . .
C17 C16 C8 119.1(4) . .
C21 C16 C8 122.9(4) . .
C18 C17 C16 121.3(4) . .
C18 C17 H17 119.4 . .
C16 C17 H17 119.4 . .
C19 C18 C17 120.3(4) . .
C19 C18 H18 119.9 . .
C17 C18 H18 119.9 . .
C18 C19 C20 120.0(4) . .
C18 C19 H19 120.0 . .
C20 C19 H19 120.0 . .
C19 C20 C21 120.1(4) . .
C19 C20 H20 120.0 . .
C21 C20 H20 120.0 . .
C20 C21 C16 120.3(4) . .
C20 C21 C22 116.8(4) . .
C16 C21 C22 122.5(4) . .
O1 C22 O2 125.8(4) . .
O1 C22 C21 116.9(3) . .
O2 C22 C21 117.2(3) . .
O4 C23 O3 119.4(4) . .
O4 C23 C24 120.0(4) . .
O3 C23 C24 120.6(4) . .
O4 C23 Gd1 59.1(2) . 2_566
O3 C23 Gd1 61.1(2) . 2_566
C24 C23 Gd1 169.4(3) . 2_566
C25 C24 C29 120.1(4) . .
C25 C24 C23 116.5(4) . .
C29 C24 C23 123.3(4) . .
C26 C25 C24 120.1(5) . .
C26 C25 H25 120.0 . .
C24 C25 H25 120.0 . .
C27 C26 C25 120.0(5) . .
C27 C26 H26 120.0 . .
C25 C26 H26 120.0 . .
C26 C27 C28 120.5(5) . .
C26 C27 H27 119.7 . .
C28 C27 H27 119.7 . .
C27 C28 C29 120.5(5) . .
C27 C28 H28 119.7 . .
C29 C28 H28 119.7 . .
C24 C29 C28 118.6(4) . .
C24 C29 C30 124.7(4) . .
C28 C29 C30 116.6(4) . .
O6 C30 O5 124.6(4) . .
O6 C30 C29 117.5(4) . .
O5 C30 C29 118.0(4) . .
Gd1 O7 H7A 126(3) . .
Gd1 O7 H7B 117(3) . .
H7A O7 H7B 108(5) . .

loop_
_geom_bond_atom_site_label_1
_geom_bond_atom_site_label_2
_geom_bond_distance
_geom_bond_site_symmetry_2
Gd1 O5 2.259(3) .
Gd1 O2 2.365(3) 2_566
Gd1 O1 2.377(3) .
Gd1 O3 2.399(3) .
Gd1 O7 2.420(3) .
Gd1 O4 2.427(3) 2_566
Gd1 O3 2.471(3) 2_566
Gd1 N1 2.549(3) 1_556
Gd1 C23 2.821(4) 2_566
Gd1 Gd1 3.8692(5) 2_566
N1 C5 1.326(5) .
N1 C1 1.341(5) .
N1 Gd1 2.549(3) 1_554
N2 C10 1.341(5) .
N2 C6 1.341(5) .
N3 C15 1.323(8) .
N3 C11 1.326(8) .
O1 C22 1.263(5) .
O2 C22 1.262(5) .
O2 Gd1 2.365(3) 2_566
O3 C23 1.280(5) .
O3 Gd1 2.471(3) 2_566
O4 C23 1.259(5) .
O4 Gd1 2.427(3) 2_566
O5 C30 1.274(6) .
O6 C30 1.235(6) .
C1 C2 1.369(6) .
C1 H1 0.9300 .
C2 C3 1.391(6) .
C2 H2 0.9300 .
C3 C4 1.382(6) .
C3 C6 1.486(6) .
C4 C5 1.375(6) .
C4 H4 0.9300 .
C5 H5 0.9300 .
C6 C7 1.381(6) .
C7 C8 1.387(6) .
C7 H7 0.9300 .
C8 C9 1.389(6) .
C8 C16 1.478(6) .
C9 C10 1.400(6) .
C9 H9 0.9300 .
C10 C13 1.490(6) .
C11 C12 1.383(7) .
C11 H11 0.9300 .
C12 C13 1.377(7) .
C12 H12 0.9300 .
C13 C14 1.382(7) .
C14 C15 1.375(8) .
C14 H14 0.9300 .
C15 H15 0.9300 .
C16 C17 1.396(6) .
C16 C21 1.403(6) .
C17 C18 1.381(6) .
C17 H17 0.9300 .
C18 C19 1.369(6) .
C18 H18 0.9300 .
C19 C20 1.389(6) .
C19 H19 0.9300 .
C20 C21 1.391(6) .
C20 H20 0.9300 .
C21 C22 1.505(5) .
C23 C24 1.486(6) .
C23 Gd1 2.821(4) 2_566
C24 C25 1.386(6) .
C24 C29 1.389(6) .
C25 C26 1.379(7) .
C25 H25 0.9300 .
C26 C27 1.360(7) .
C26 H26 0.9300 .
C27 C28 1.377(7) .
C27 H27 0.9300 .
C28 C29 1.390(6) .
C28 H28 0.9300 .
C29 C30 1.501(6) .
O7 H7A 0.836(19) .
O7 H7B 0.851(19) .

loop_
_geom_torsion_atom_site_label_1
_geom_torsion_atom_site_label_2
_geom_torsion_atom_site_label_3
_geom_torsion_atom_site_label_4
_geom_torsion
_geom_torsion_site_symmetry_1
_geom_torsion_site_symmetry_4
O5 Gd1 O1 C22 -122.8(4) . .
O2 Gd1 O1 C22 -19.0(5) 2_566 .
O3 Gd1 O1 C22 -52.8(4) . .
O7 Gd1 O1 C22 162.3(4) . .
O4 Gd1 O1 C22 79.9(4) 2_566 .
O3 Gd1 O1 C22 25.5(4) 2_566 .
N1 Gd1 O1 C22 134.3(4) 1_556 .
C23 Gd1 O1 C22 53.4(4) 2_566 .
Gd1 Gd1 O1 C22 -12.4(4) 2_566 .
O5 Gd1 O3 C23 -50.0(5) . .
O2 Gd1 O3 C23 45.9(5) 2_566 .
O1 Gd1 O3 C23 -156.1(6) . .
O7 Gd1 O3 C23 -108.6(5) . .
O4 Gd1 O3 C23 141.7(5) 2_566 .
O3 Gd1 O3 C23 123.8(6) 2_566 .
N1 Gd1 O3 C23 15.9(6) 1_556 .
C23 Gd1 O3 C23 134.6(5) 2_566 .
Gd1 Gd1 O3 C23 123.8(6) 2_566 .
O5 Gd1 O3 Gd1 -173.73(14) . 2_566
O2 Gd1 O3 Gd1 -77.88(11) 2_566 2_566
O1 Gd1 O3 Gd1 80.10(11) . 2_566
O7 Gd1 O3 Gd1 127.67(12) . 2_566
O4 Gd1 O3 Gd1 17.95(16) 2_566 2_566
O3 Gd1 O3 Gd1 0.0 2_566 2_566
N1 Gd1 O3 Gd1 -107.87(18) 1_556 2_566
C23 Gd1 O3 Gd1 10.78(13) 2_566 2_566
O2 Gd1 O5 C30 -100.5(4) 2_566 .
O1 Gd1 O5 C30 40.5(4) . .
O3 Gd1 O5 C30 -27.2(4) . .
O7 Gd1 O5 C30 112.0(4) . .
O4 Gd1 O5 C30 127.0(4) 2_566 .
O3 Gd1 O5 C30 -38.9(5) 2_566 .
N1 Gd1 O5 C30 -176.7(4) 1_556 .
C23 Gd1 O5 C30 10.0(11) 2_566 .
Gd1 Gd1 O5 C30 -31.3(4) 2_566 .
C5 N1 C1 C2 -1.7(7) . .
Gd1 N1 C1 C2 157.4(4) 1_554 .
N1 C1 C2 C3 -1.5(8) . .
C1 C2 C3 C4 3.9(7) . .
C1 C2 C3 C6 -176.2(4) . .
C2 C3 C4 C5 -3.3(7) . .
C6 C3 C4 C5 176.9(4) . .
C1 N1 C5 C4 2.5(7) . .
Gd1 N1 C5 C4 -158.4(4) 1_554 .
C3 C4 C5 N1 0.1(7) . .
C10 N2 C6 C7 2.8(6) . .
C10 N2 C6 C3 -176.5(4) . .
C4 C3 C6 N2 -6.1(6) . .
C2 C3 C6 N2 174.1(4) . .
C4 C3 C6 C7 174.6(4) . .
C2 C3 C6 C7 -5.2(7) . .
N2 C6 C7 C8 -1.8(7) . .
C3 C6 C7 C8 177.4(4) . .
C6 C7 C8 C9 -0.6(6) . .
C6 C7 C8 C16 -177.2(4) . .
C7 C8 C9 C10 2.0(6) . .
C16 C8 C9 C10 178.6(4) . .
C6 N2 C10 C9 -1.3(6) . .
C6 N2 C10 C13 177.9(4) . .
C8 C9 C10 N2 -1.1(7) . .
C8 C9 C10 C13 179.7(4) . .
C15 N3 C11 C12 -0.3(10) . .
N3 C11 C12 C13 0.7(10) . .
C11 C12 C13 C14 -0.6(8) . .
C11 C12 C13 C10 178.2(5) . .
N2 C10 C13 C12 -173.4(5) . .
C9 C10 C13 C12 5.8(7) . .
N2 C10 C13 C14 5.4(7) . .
C9 C10 C13 C14 -175.4(5) . .
C12 C13 C14 C15 0.3(9) . .
C10 C13 C14 C15 -178.6(6) . .
C11 N3 C15 C14 -0.1(11) . .
C13 C14 C15 N3 0.1(12) . .
C7 C8 C16 C17 40.0(6) . .
C9 C8 C16 C17 -136.5(4) . .
C7 C8 C16 C21 -143.7(4) . .
C9 C8 C16 C21 39.8(6) . .
C21 C16 C17 C18 -1.1(7) . .
C8 C16 C17 C18 175.4(4) . .
C16 C17 C18 C19 -2.8(7) . .
C17 C18 C19 C20 3.9(7) . .
C18 C19 C20 C21 -1.1(7) . .
C19 C20 C21 C16 -2.8(7) . .
C19 C20 C21 C22 169.8(4) . .
C17 C16 C21 C20 3.8(6) . .
C8 C16 C21 C20 -172.5(4) . .
C17 C16 C21 C22 -168.3(4) . .
C8 C16 C21 C22 15.3(6) . .
Gd1 O1 C22 O2 16.0(7) . .
Gd1 O1 C22 C21 -160.5(3) . .
Gd1 O2 C22 O1 -5.3(7) 2_566 .
Gd1 O2 C22 C21 171.2(3) 2_566 .
C20 C21 C22 O1 45.1(6) . .
C16 C21 C22 O1 -142.5(4) . .
C20 C21 C22 O2 -131.8(4) . .
C16 C21 C22 O2 40.6(6) . .
Gd1 O4 C23 O3 10.2(4) 2_566 .
Gd1 O4 C23 C24 -167.8(4) 2_566 .
Gd1 O3 C23 O4 -136.7(4) . .
Gd1 O3 C23 O4 -10.0(4) 2_566 .
Gd1 O3 C23 C24 41.3(8) . .
Gd1 O3 C23 C24 168.0(4) 2_566 .
Gd1 O3 C23 Gd1 -126.6(5) . 2_566
O4 C23 C24 C25 12.9(7) . .
O3 C23 C24 C25 -165.1(4) . .
Gd1 C23 C24 C25 -69.1(18) 2_566 .
O4 C23 C24 C29 -167.8(4) . .
O3 C23 C24 C29 14.2(7) . .
Gd1 C23 C24 C29 110.2(16) 2_566 .
C29 C24 C25 C26 -2.3(8) . .
C23 C24 C25 C26 177.0(5) . .
C24 C25 C26 C27 1.2(10) . .
C25 C26 C27 C28 0.7(10) . .
C26 C27 C28 C29 -1.5(9) . .
C25 C24 C29 C28 1.5(7) . .
C23 C24 C29 C28 -177.8(4) . .
C25 C24 C29 C30 -175.1(5) . .
C23 C24 C29 C30 5.6(7) . .
C27 C28 C29 C24 0.4(8) . .
C27 C28 C29 C30 177.3(5) . .
Gd1 O5 C30 O6 -88.1(5) . .
Gd1 O5 C30 C29 93.2(5) . .
C24 C29 C30 O6 100.7(6) . .
C28 C29 C30 O6 -75.9(6) . .
C24 C29 C30 O5 -80.4(6) . .
C28 C29 C30 O5 102.9(5) . .
